data_4123743
loop_
_publ_author_name
'Cai, Weizhao'
'G\/ladysiak, Andrzej'
'Anio\/la, Michalina'
'Smith, Vincent J.'
'Barbour, Leonard J.'
'Katrusiak, Andrzej'

_publ_section_title
;
 Giant Negative Area Compressibility Tunable in a Soft Porous Framework
 Material.
;
_journal_issue 29
_journal_name_full 'Journal of the American Chemical Society'
_journal_page_first 9296
_journal_page_last 9301
_journal_paper_doi 10.1021/jacs.5b03280
_journal_volume 137
_journal_year 2015
_chemical_formula_moiety 'C18 H12 N2 O3 Zn, H2 O'
_chemical_formula_sum 'C18 H14 N2 O4 Zn'
_chemical_formula_weight 387.68
_chemical_name_systematic
; 
 ? 
;
_space_group_IT_number 82
_symmetry_cell_setting tetragonal
_symmetry_space_group_name_Hall 'I -4'
_symmetry_space_group_name_H-M 'I -4'
_atom_sites_solution_hydrogens geom
_atom_sites_solution_primary direct
_atom_sites_solution_secondary difmap
_audit_creation_method SHELXL-97
_cell_angle_alpha 90.00
_cell_angle_beta 90.00
_cell_angle_gamma 90.00
_cell_formula_units_Z 8
_cell_length_a 26.262(4)
_cell_length_b 26.262(4)
_cell_length_c 5.071(2)
_cell_measurement_pressure 680000
_cell_measurement_temperature 296(2)
_cell_volume 3497.4(16)
_computing_cell_refinement 'CrysAlis (Oxford Diffraction, 2010)'
_computing_data_collection 'CrysAlis (Oxford Diffraction, 2010)'
_computing_data_reduction 'CrysAlisRED (Oxford Diffraction, 2010)'
_computing_molecular_graphics 'Mercury (Macrae et al., 2008)'
_computing_publication_material 'SHELXL-97 (Sheldrick, 2008)'
_computing_structure_refinement 'SHELXL-97 (Sheldrick, 2008)'
_computing_structure_solution 'SHELXS-97 (Sheldrick, 2008)'
_diffrn_ambient_temperature 296(2)
_diffrn_measured_fraction_theta_full 0.322
_diffrn_measured_fraction_theta_max 0.322
_diffrn_measurement_device_type 'Oxford Diffraction Xcalibur Eos'
_diffrn_measurement_method
;HP omega scans - for more details see:
A. Budzianowski, A. Katrusiak in High-Pressure Crystallography
(Eds.: A. Katrusiak, P. F. McMillan),
Dordrecht: Kluwer Acad. Publ., 2004 pp.157-168
;
_diffrn_radiation_monochromator graphite
_diffrn_radiation_source 'fine-focus sealed tube'
_diffrn_radiation_type MoK\a
_diffrn_radiation_wavelength 0.71073
_diffrn_reflns_av_R_equivalents 0.1288
_diffrn_reflns_av_sigmaI/netI 0.1149
_diffrn_reflns_limit_h_max 31
_diffrn_reflns_limit_h_min -33
_diffrn_reflns_limit_k_max 6
_diffrn_reflns_limit_k_min -6
_diffrn_reflns_limit_l_max 6
_diffrn_reflns_limit_l_min -6
_diffrn_reflns_number 5938
_diffrn_reflns_theta_full 26.65
_diffrn_reflns_theta_max 26.65
_diffrn_reflns_theta_min 3.96
_exptl_absorpt_coefficient_mu 1.429
_exptl_absorpt_correction_T_max 0.8143
_exptl_absorpt_correction_T_min 0.6128
_exptl_absorpt_correction_type analytical
_exptl_absorpt_process_details
;
Katrusiak, A. (2003). REDSHABS - Program for correcting
reflections intensities for DAC absorption, gasket shadowing
and sample crystal absorption. Adam Mickiewicz University, Pozna\'n.
Katrusiak, A. (2004). Z. Kristallogr. 219, 461-467
;
_exptl_crystal_colour Brown
_exptl_crystal_density_diffrn 1.473
_exptl_crystal_density_method none
_exptl_crystal_description Block
_exptl_crystal_F_000 1584
_exptl_crystal_size_max 0.38
_exptl_crystal_size_mid 0.27
_exptl_crystal_size_min 0.15
_refine_diff_density_max 0.244
_refine_diff_density_min -0.212
_refine_diff_density_rms 0.065
_refine_ls_abs_structure_details 'Flack H D (1983), Acta Cryst. A39, 876-881'
_refine_ls_abs_structure_Flack 0.07(8)
_refine_ls_extinction_method none
_refine_ls_goodness_of_fit_ref 1.048
_refine_ls_hydrogen_treatment constr
_refine_ls_matrix_type full
_refine_ls_number_parameters 208
_refine_ls_number_reflns 1192
_refine_ls_number_restraints 314
_refine_ls_restrained_S_all 0.963
_refine_ls_R_factor_all 0.1700
_refine_ls_R_factor_gt 0.0880
_refine_ls_shift/su_max 0.000
_refine_ls_shift/su_mean 0.000
_refine_ls_structure_factor_coef Fsqd
_refine_ls_weighting_details 'calc w=1/[\s^2^(Fo^2^)+(0.1924P)^2^+5.1851P] where P=(Fo^2^+2Fc^2^)/3'
_refine_ls_weighting_scheme calc
_refine_ls_wR_factor_gt 0.2441
_refine_ls_wR_factor_ref 0.2943
_reflns_number_gt 657
_reflns_number_total 1192
_reflns_threshold_expression >2sigma(I)
_cod_data_source_file ja5b03280_si_003.cif
_cod_data_source_block 1H2O_0.68GPa_in_Silicone_Oil
_cod_depositor_comments
;
The following automatic conversions were performed:
'_atom_site_symetry_multiplicity' tag replaced with
'_atom_site_symmetry_multiplicity' tag as specified in the
replacement file
'/usr/data/users/saulius/crontab/automatic-downloads/rss-feeds/ACS/lib/lists/replacement-tags.lst'.

Automatic conversion script
Id: cif_correct_tags 3376 2015-05-07 07:48:27Z andrius 

The following automatic conversions were performed:

'_symmetry_cell_setting' value 'Tetragonal' changed to 'tetragonal'
according to
/usr/data/users/saulius/crontab/automatic-downloads/rss-feeds/ACS/lib/dictionaries/cif_core.dic
dictionary named 'cif_core.dic' version 2.4.2 from 2011-04-26.

Automatic conversion script
Id: cif_fix_values 3271 2015-04-21 07:52:19Z andrius 

 Adding full bibliography for 4123717--4123744.cif.
;
_cod_original_cell_volume 3497.3(18)
_cod_original_sg_symbol_Hall I-4
_cod_original_sg_symbol_H-M I-4
_cod_database_code 4123743

loop_
_symmetry_equiv_pos_as_xyz
'x, y, z'
'-x, -y, z'
'y, -x, -z'
'-y, x, -z'
'x+1/2, y+1/2, z+1/2'
'-x+1/2, -y+1/2, z+1/2'
'y+1/2, -x+1/2, -z+1/2'
'-y+1/2, x+1/2, -z+1/2'

loop_
_atom_site_label
_atom_site_type_symbol
_atom_site_fract_x
_atom_site_fract_y
_atom_site_fract_z
_atom_site_U_iso_or_equiv
_atom_site_adp_type
_atom_site_occupancy
_atom_site_symmetry_multiplicity
_atom_site_calc_flag
_atom_site_refinement_flags
_atom_site_disorder_assembly
_atom_site_disorder_group
Zn1 Zn 0.27419(10) 0.21467(10) 0.8722(5) 0.0771(12) Uani 1 1 d DU . .
O1 O 0.2200(5) 0.2499(6) 1.041(2) 0.083(4) Uani 1 1 d DU . .
H1A H 0.1989 0.2611 0.9277 0.124 Uiso 1 1 d R . .
N1 N 0.2552(6) 0.1426(7) 0.869(4) 0.093(6) Uani 1 1 d DU . .
C1 C 0.2712(6) 0.1065(6) 1.025(3) 0.091(7) Uani 1 1 d DU . .
H1 H 0.2976 0.1103 1.1463 0.109 Uiso 1 1 calc R . .
N2 N 0.2448(4) 0.0626(6) 0.990(2) 0.068(5) Uani 1 1 d DU A .
C2 C 0.2150(4) 0.1192(5) 0.724(2) 0.074(7) Uani 1 1 d DU . .
O2 O 0.2727(10) -0.1660(5) 1.420(3) 0.108(7) Uani 1 1 d U . .
C3 C 0.1855(5) 0.1419(5) 0.531(2) 0.068(6) Uani 1 1 d DU . .
H3 H 0.1907 0.1757 0.4846 0.082 Uiso 1 1 calc R . .
O3A O 0.3208(14) -0.1238(15) 1.715(6) 0.118(9) Uani 0.63(3) 1 d PU . .
O3B O 0.346(2) -0.125(3) 1.519(10) 0.118(9) Uani 0.37(3) 1 d PU . .
C4 C 0.1480(4) 0.1134(5) 0.409(2) 0.075(6) Uani 1 1 d DU . .
C5 C 0.1174(5) 0.1341(6) 0.215(3) 0.080(6) Uani 1 1 d DU . .
H5 H 0.1223 0.1679 0.1670 0.096 Uiso 1 1 calc R . .
C6 C 0.0795(5) 0.1063(8) 0.090(3) 0.099(7) Uani 1 1 d DU . .
H6 H 0.0594 0.1210 -0.0401 0.118 Uiso 1 1 calc R . .
C7 C 0.0725(5) 0.0559(8) 0.165(3) 0.101(8) Uani 1 1 d DU . .
H7 H 0.0474 0.0363 0.0852 0.122 Uiso 1 1 calc R . .
C8 C 0.1032(6) 0.0351(6) 0.360(3) 0.104(8) Uani 1 1 d DU . .
H8 H 0.0982 0.0014 0.4088 0.125 Uiso 1 1 calc R . .
C9 C 0.1410(4) 0.0631(5) 0.484(2) 0.073(6) Uani 1 1 d DU . .
C10 C 0.1701(5) 0.0403(5) 0.677(2) 0.069(6) Uani 1 1 d DU . .
H10 H 0.1657 0.0061 0.7187 0.083 Uiso 1 1 calc R . .
C11 C 0.2061(7) 0.0696(6) 0.806(4) 0.068(6) Uani 1 1 d DU . .
C12 C 0.2576(4) 0.0145(5) 1.111(3) 0.077(4) Uani 1 1 d DU . .
C15 C 0.2824(7) -0.0753(5) 1.348(3) 0.077(4) Uani 1 1 d DU . .
C13A C 0.2811(8) 0.0143(5) 1.355(3) 0.077(4) Uani 0.507(16) 1 d PDU A 1
H13A H 0.2883 0.0451 1.4375 0.093 Uiso 0.507(16) 1 calc PR A 1
C14A C 0.2939(8) -0.0306(6) 1.478(3) 0.077(4) Uani 0.507(16) 1 d PDU A 1
H14A H 0.3097 -0.0308 1.6427 0.093 Uiso 0.507(16) 1 calc PR A 1
C16A C 0.2590(10) -0.0769(5) 1.106(4) 0.077(4) Uani 0.507(16) 1 d PDU A 1
H16A H 0.2515 -0.1077 1.0241 0.093 Uiso 0.507(16) 1 calc PR A 1
C17A C 0.2469(9) -0.0312(7) 0.990(3) 0.077(4) Uani 0.507(16) 1 d PDU A 1
H17A H 0.2312 -0.0311 0.8253 0.093 Uiso 0.507(16) 1 calc PR A 1
C13B C 0.3068(4) 0.0065(6) 1.192(5) 0.077(4) Uani 0.493(16) 1 d PDU A 2
H13B H 0.3311 0.0317 1.1644 0.093 Uiso 0.493(16) 1 calc PR A 2
C14B C 0.3210(5) -0.0391(7) 1.314(5) 0.077(4) Uani 0.493(16) 1 d PDU A 2
H14B H 0.3542 -0.0451 1.3686 0.093 Uiso 0.493(16) 1 calc PR A 2
C16B C 0.2314(7) -0.0705(6) 1.272(5) 0.077(4) Uani 0.493(16) 1 d PDU A 2
H16B H 0.2069 -0.0956 1.2980 0.093 Uiso 0.493(16) 1 calc PR A 2
C17B C 0.2217(5) -0.0236(7) 1.153(5) 0.077(4) Uani 0.493(16) 1 d PDU A 2
H17B H 0.1885 -0.0174 1.0977 0.093 Uiso 0.493(16) 1 calc PR A 2
C18 C 0.2892(13) -0.1249(7) 1.494(5) 0.107(9) Uani 1 1 d DU A .
O1W O 0.3472(17) 0.1090(19) 1.496(7) 0.31(2) Uiso 1 1 d . . .
H1WA H 0.3486 0.1383 1.4251 0.375 Uiso 1 1 d R . .
H1WB H 0.3645 0.0965 1.6224 0.375 Uiso 1 1 d R . .

loop_
_atom_site_aniso_label
_atom_site_aniso_U_11
_atom_site_aniso_U_22
_atom_site_aniso_U_33
_atom_site_aniso_U_23
_atom_site_aniso_U_13
_atom_site_aniso_U_12
Zn1 0.0587(18) 0.0484(15) 0.124(2) -0.0090(16) -0.0141(19) -0.017(4)
O1 0.054(7) 0.087(10) 0.108(10) 0.015(9) -0.017(7) -0.017(11)
N1 0.081(14) 0.060(6) 0.139(15) 0.014(9) -0.026(12) -0.041(10)
C1 0.082(17) 0.049(8) 0.142(16) -0.017(10) -0.040(12) -0.014(13)
N2 0.042(10) 0.049(6) 0.112(11) 0.003(7) -0.013(7) -0.006(9)
C2 0.087(18) 0.046(9) 0.091(15) 0.012(10) -0.011(11) -0.030(13)
O2 0.17(2) 0.032(6) 0.122(12) 0.003(8) -0.032(15) 0.009(13)
C3 0.051(12) 0.028(9) 0.126(15) 0.008(9) -0.002(9) -0.005(13)
O3A 0.115(13) 0.125(14) 0.113(14) 0.011(12) -0.054(12) 0.028(12)
O3B 0.115(13) 0.125(14) 0.113(14) 0.011(12) -0.054(12) 0.028(12)
C4 0.070(14) 0.036(8) 0.119(14) -0.003(9) -0.017(10) 0.002(13)
C5 0.083(17) 0.059(12) 0.099(15) -0.001(10) -0.010(10) 0.007(16)
C6 0.099(16) 0.091(13) 0.106(14) -0.006(12) -0.023(12) -0.001(18)
C7 0.095(16) 0.069(11) 0.141(17) -0.032(12) -0.053(13) 0.008(16)
C8 0.13(2) 0.063(12) 0.114(17) -0.017(12) -0.060(15) -0.030(16)
C9 0.062(13) 0.045(10) 0.110(14) 0.005(9) -0.024(9) -0.022(13)
C10 0.061(14) 0.023(8) 0.123(16) -0.014(9) -0.022(10) 0.008(12)
C11 0.032(10) 0.040(9) 0.133(18) 0.009(10) -0.018(9) -0.006(12)
C12 0.075(7) 0.054(4) 0.102(7) 0.000(5) -0.041(6) -0.011(7)
C15 0.075(7) 0.054(4) 0.102(7) 0.000(5) -0.041(6) -0.011(7)
C13A 0.075(7) 0.054(4) 0.102(7) 0.000(5) -0.041(6) -0.011(7)
C14A 0.075(7) 0.054(4) 0.102(7) 0.000(5) -0.041(6) -0.011(7)
C16A 0.075(7) 0.054(4) 0.102(7) 0.000(5) -0.041(6) -0.011(7)
C17A 0.075(7) 0.054(4) 0.102(7) 0.000(5) -0.041(6) -0.011(7)
C13B 0.075(7) 0.054(4) 0.102(7) 0.000(5) -0.041(6) -0.011(7)
C14B 0.075(7) 0.054(4) 0.102(7) 0.000(5) -0.041(6) -0.011(7)
C16B 0.075(7) 0.054(4) 0.102(7) 0.000(5) -0.041(6) -0.011(7)
C17B 0.075(7) 0.054(4) 0.102(7) 0.000(5) -0.041(6) -0.011(7)
C18 0.114(13) 0.059(8) 0.147(19) 0.018(11) -0.076(15) -0.019(13)

loop_
_atom_type_symbol
_atom_type_description
_atom_type_scat_dispersion_real
_atom_type_scat_dispersion_imag
_atom_type_scat_source
C C 0.0033 0.0016 'International Tables Vol C Tables 4.2.6.8 and 6.1.1.4'
H H 0.0000 0.0000 'International Tables Vol C Tables 4.2.6.8 and 6.1.1.4'
N N 0.0061 0.0033 'International Tables Vol C Tables 4.2.6.8 and 6.1.1.4'
O O 0.0106 0.0060 'International Tables Vol C Tables 4.2.6.8 and 6.1.1.4'
Zn Zn 0.2839 1.4301 'International Tables Vol C Tables 4.2.6.8 and 6.1.1.4'

loop_
_geom_angle_atom_site_label_1
_geom_angle_atom_site_label_2
_geom_angle_atom_site_label_3
_geom_angle
_geom_angle_site_symmetry_1
_geom_angle_site_symmetry_3
O1 Zn1 O2 106.4(7) . 7_557
O1 Zn1 O1 102.6(3) . 6_554
O2 Zn1 O1 109.2(8) 7_557 6_554
O1 Zn1 N1 106.4(6) . .
O2 Zn1 N1 112.3(10) 7_557 .
O1 Zn1 N1 118.8(7) 6_554 .
Zn1 O1 Zn1 124.6(6) . 6
C1 N1 C2 103.8(15) . .
C1 N1 Zn1 128.1(14) . .
C2 N1 Zn1 127.5(12) . .
N1 C1 N2 111.8(16) . .
C1 N2 C11 110.5(14) . .
C1 N2 C12 124.5(11) . .
C11 N2 C12 124.8(14) . .
C3 C2 C11 121.5(10) . .
C3 C2 N1 126.5(12) . .
C11 C2 N1 112.0(12) . .
C18 O2 Zn1 119.7(14) . 8_547
C2 C3 C4 118.8(5) . .
O3B O3A C18 70(3) . .
O3A O3B C18 61(4) . .
C5 C4 C3 121.2(11) . .
C5 C4 C9 119.4(10) . .
C3 C4 C9 119.3(9) . .
C4 C5 C6 122.3(6) . .
C5 C6 C7 118.2(10) . .
C8 C7 C6 119.5(10) . .
C9 C8 C7 122.1(8) . .
C10 C9 C8 119.3(12) . .
C10 C9 C4 122.2(10) . .
C8 C9 C4 118.5(10) . .
C9 C10 C11 118.3(8) . .
C10 C11 C2 119.7(10) . .
C10 C11 N2 138.0(13) . .
C2 C11 N2 101.6(12) . .
C13B C12 C17A 100.9(9) . .
C13B C12 C13A 46.6(10) . .
C17A C12 C13A 119.1(5) . .
C13B C12 C17B 118.8(5) . .
C17A C12 C17B 45.9(11) . .
C13A C12 C17B 99.3(8) . .
C13B C12 N2 118.7(8) . .
C17A C12 N2 121.6(12) . .
C13A C12 N2 119.3(12) . .
C17B C12 N2 122.5(7) . .
C16A C15 C14A 123.5(8) . .
C16A C15 C16B 47.8(11) . .
C14A C15 C16B 105.4(11) . .
C16A C15 C14B 103.4(10) . .
C14A C15 C14B 47.5(11) . .
C16B C15 C14B 126.7(9) . .
C16A C15 C18 117.6(15) . .
C14A C15 C18 118.3(16) . .
C16B C15 C18 108.9(17) . .
C14B C15 C18 124.3(17) . .
C14A C13A C12 121.3(4) . .
C13A C14A C15 117.2(4) . .
C17A C16A C15 117.4(4) . .
C16A C17A C12 121.5(2) . .
C12 C13B C14B 120.9(4) . .
C13B C14B C15 116.4(5) . .
C17B C16B C15 111.9(5) . .
C12 C17B C16B 125.3(3) . .
O2 C18 O3A 118(2) . .
O2 C18 O3B 112(4) . .
O3A C18 O3B 49(2) . .
O2 C18 C15 125(2) . .
O3A C18 C15 116(2) . .
O3B C18 C15 99(3) . .

loop_
_geom_bond_atom_site_label_1
_geom_bond_atom_site_label_2
_geom_bond_distance
_geom_bond_site_symmetry_2
Zn1 O1 1.902(9) .
Zn1 O2 1.920(14) 7_557
Zn1 O1 1.925(10) 6_554
Zn1 N1 1.957(18) .
O1 Zn1 1.925(10) 6
N1 C1 1.3049(10) .
N1 C2 1.43(2) .
C1 N2 1.3580(10) .
N2 C11 1.3901(11) .
N2 C12 1.444(19) .
C2 C3 1.3820(11) .
C2 C11 1.389(8) .
O2 C18 1.22(3) .
O2 Zn1 1.920(14) 8_547
C3 C4 1.383(7) .
O3A O3B 1.20(6) .
O3A C18 1.39(4) .
O3B C18 1.50(7) .
C4 C5 1.3822(11) .
C4 C9 1.386(8) .
C5 C6 1.387(8) .
C6 C7 1.388(8) .
C7 C8 1.387(8) .
C8 C9 1.385(7) .
C9 C10 1.379(7) .
C10 C11 1.384(7) .
C12 C13B 1.3724(10) .
C12 C17A 1.378(7) .
C12 C13A 1.3819(11) .
C12 C17B 1.393(7) .
C15 C16A 1.375(7) .
C15 C14A 1.379(7) .
C15 C16B 1.399(7) .
C15 C14B 1.400(7) .
C15 C18 1.5101(10) .
C13A C14A 1.378(5) .
C16A C17A 1.374(5) .
C13B C14B 1.397(7) .
C16B C17B 1.395(7) .

loop_
_geom_torsion_atom_site_label_1
_geom_torsion_atom_site_label_2
_geom_torsion_atom_site_label_3
_geom_torsion_atom_site_label_4
_geom_torsion
_geom_torsion_site_symmetry_1
_geom_torsion_site_symmetry_3
_geom_torsion_site_symmetry_4
O2 Zn1 O1 Zn1 -4.9(13) 7_557 . 6
O1 Zn1 O1 Zn1 -119.6(15) 6_554 . 6
N1 Zn1 O1 Zn1 115.0(12) . . 6
O1 Zn1 N1 C1 -101.2(7) . . .
O2 Zn1 N1 C1 14.8(9) 7_557 . .
O1 Zn1 N1 C1 143.9(7) 6_554 . .
O1 Zn1 N1 C2 68.1(8) . . .
O2 Zn1 N1 C2 -175.9(7) 7_557 . .
O1 Zn1 N1 C2 -46.7(8) 6_554 . .
C2 N1 C1 N2 0.2(18) . . .
Zn1 N1 C1 N2 171.5(9) . . .
N1 C1 N2 C11 -3.1(12) . . .
N1 C1 N2 C12 172.4(9) . . .
C1 N1 C2 C3 179.8(13) . . .
Zn1 N1 C2 C3 8.5(9) . . .
C1 N1 C2 C11 2.8(12) . . .
Zn1 N1 C2 C11 -168.6(15) . . .
C11 C2 C3 C4 -3.3(14) . . .
N1 C2 C3 C4 179.8(13) . . .
C2 C3 C4 C5 -179.9(5) . . .
C2 C3 C4 C9 0.2(8) . . .
C3 C4 C5 C6 180.0(5) . . .
C9 C4 C5 C6 -0.1(8) . . .
C4 C5 C6 C7 0.2(8) . . .
C5 C6 C7 C8 -0.1(8) . . .
C6 C7 C8 C9 0.0(8) . . .
C7 C8 C9 C10 179.8(5) . . .
C7 C8 C9 C4 0.1(8) . . .
C5 C4 C9 C10 -179.8(5) . . .
C3 C4 C9 C10 0.2(8) . . .
C5 C4 C9 C8 -0.1(8) . . .
C3 C4 C9 C8 179.9(5) . . .
C8 C9 C10 C11 -177.2(13) . . .
C4 C9 C10 C11 2.5(15) . . .
C9 C10 C11 C2 -5(3) . . .
C9 C10 C11 N2 -174(2) . . .
C3 C2 C11 C10 6(3) . . .
N1 C2 C11 C10 -176.7(15) . . .
C3 C2 C11 N2 178.3(8) . . .
N1 C2 C11 N2 -4.5(18) . . .
C1 N2 C11 C10 174(2) . . .
C12 N2 C11 C10 -1(4) . . .
C1 N2 C11 C2 4.5(18) . . .
C12 N2 C11 C2 -171.0(9) . . .
C1 N2 C12 C13B -23.5(15) . . .
C11 N2 C12 C13B 151.5(19) . . .
C1 N2 C12 C17A -149.7(13) . . .
C11 N2 C12 C17A 25.2(18) . . .
C1 N2 C12 C13A 30.3(13) . . .
C11 N2 C12 C13A -154.7(18) . . .
C1 N2 C12 C17B 155.6(13) . . .
C11 N2 C12 C17B -30(2) . . .
C13B C12 C13A C14A -76.9(6) . . .
C17A C12 C13A C14A -0.1(3) . . .
C17B C12 C13A C14A 44.2(8) . . .
N2 C12 C13A C14A 179.9(3) . . .
C12 C13A C14A C15 0.1(3) . . .
C16A C15 C14A C13A -0.2(7) . . .
C16B C15 C14A C13A -49.4(9) . . .
C14B C15 C14A C13A 76.6(6) . . .
C18 C15 C14A C13A -172(2) . . .
C14A C15 C16A C17A 0.4(9) . . .
C16B C15 C16A C17A 80.6(9) . . .
C14B C15 C16A C17A -47.2(10) . . .
C18 C15 C16A C17A 172(2) . . .
C15 C16A C17A C12 -0.4(9) . . .
C13B C12 C17A C16A 46.3(10) . . .
C13A C12 C17A C16A 0.2(7) . . .
C17B C12 C17A C16A -73.4(8) . . .
N2 C12 C17A C16A -179.8(5) . . .
C17A C12 C13B C14B -45.4(8) . . .
C13A C12 C13B C14B 74.6(6) . . .
C17B C12 C13B C14B 0.0(3) . . .
N2 C12 C13B C14B 179.1(11) . . .
C12 C13B C14B C15 -0.1(3) . . .
C16A C15 C14B C13B 47.3(9) . . .
C14A C15 C14B C13B -76.2(6) . . .
C16B C15 C14B C13B 0.4(7) . . .
C18 C15 C14B C13B -175(2) . . .
C16A C15 C16B C17B -73.9(7) . . .
C14A C15 C16B C17B 47.6(10) . . .
C14B C15 C16B C17B -0.5(9) . . .
C18 C15 C16B C17B 175.6(18) . . .
C13B C12 C17B C16B -0.1(7) . . .
C17A C12 C17B C16B 76.5(8) . . .
C13A C12 C17B C16B -45.4(10) . . .
N2 C12 C17B C16B -179.1(12) . . .
C15 C16B C17B C12 0.3(8) . . .
Zn1 O2 C18 O3A 6(5) 8_547 . .
Zn1 O2 C18 O3B 60(4) 8_547 . .
Zn1 O2 C18 C15 179(2) 8_547 . .
O3B O3A C18 O2 96(6) . . .
O3B O3A C18 C15 -78(5) . . .
O3A O3B C18 O2 -109(4) . . .
O3A O3B C18 C15 117(4) . . .
C16A C15 C18 O2 -5(5) . . .
C14A C15 C18 O2 167(3) . . .
C16B C15 C18 O2 47(4) . . .
C14B C15 C18 O2 -137(3) . . .
C16A C15 C18 O3A 169(3) . . .
C14A C15 C18 O3A -19(4) . . .
C16B C15 C18 O3A -140(3) . . .
C14B C15 C18 O3A 37(4) . . .
C16A C15 C18 O3B 121(3) . . .
C14A C15 C18 O3B -67(4) . . .
C16B C15 C18 O3B 172(3) . . .
C14B C15 C18 O3B -11(4) . . .
Zn1 O1 Zn1 O1 -26.7(9) . 6 6
